data_4106589
loop_
_publ_author_name
'Xiaoxi Zhao'
'Douglas W. Stephan'

_publ_section_title
;
 Olefin-Borane "van der Waals Complexes": Intermediates in Frustrated
 Lewis Pair Addition Reactions
;
_journal_name_full 'Journal of the American Chemical Society'
_journal_page_first 12448
_journal_page_last 12450
_journal_paper_doi 10.1021/ja205598k
_journal_volume 133
_journal_year 2011
_chemical_formula_sum 'C28 H34 B F10 P'
_chemical_formula_weight 602.33
_chemical_name_systematic
; 
 ? 
;
_space_group_IT_number 14
_symmetry_cell_setting monoclinic
_symmetry_space_group_name_Hall '-P 2yn'
_symmetry_space_group_name_H-M 'P 1 21/n 1'
_atom_sites_solution_hydrogens geom
_atom_sites_solution_primary direct
_atom_sites_solution_secondary difmap
_audit_creation_method SHELXL-97
_cell_angle_alpha 90.00
_cell_angle_beta 105.199(2)
_cell_angle_gamma 90.00
_cell_formula_units_Z 4
_cell_length_a 11.4645(4)
_cell_length_b 14.2814(5)
_cell_length_c 17.6884(6)
_cell_measurement_reflns_used 4664
_cell_measurement_temperature 150(2)
_cell_measurement_theta_max 24.71
_cell_measurement_theta_min 2.39
_cell_volume 2794.80(17)
_computing_cell_refinement 'Bruker SAINT'
_computing_data_collection 'Bruker APEX2'
_computing_data_reduction 'Bruker SAINT'
_computing_molecular_graphics 'Bruker SHELXTL'
_computing_publication_material 'Bruker SHELXTL'
_computing_structure_refinement 'SHELXL-97 (Sheldrick, 2008)'
_computing_structure_solution 'SHELXS-97 (Sheldrick, 2008)'
_diffrn_ambient_temperature 150(2)
_diffrn_measured_fraction_theta_full 0.996
_diffrn_measured_fraction_theta_max 0.996
_diffrn_measurement_device_type 'Bruker APEX-II CCD'
_diffrn_measurement_method '\f and \w scans'
_diffrn_radiation_monochromator graphite
_diffrn_radiation_source 'fine-focus sealed tube'
_diffrn_radiation_type MoK\a
_diffrn_radiation_wavelength 0.71073
_diffrn_reflns_av_R_equivalents 0.0434
_diffrn_reflns_av_sigmaI/netI 0.0486
_diffrn_reflns_limit_h_max 14
_diffrn_reflns_limit_h_min -14
_diffrn_reflns_limit_k_max 17
_diffrn_reflns_limit_k_min -18
_diffrn_reflns_limit_l_max 14
_diffrn_reflns_limit_l_min -22
_diffrn_reflns_number 24548
_diffrn_reflns_theta_full 27.50
_diffrn_reflns_theta_max 27.50
_diffrn_reflns_theta_min 1.86
_exptl_absorpt_coefficient_mu 0.182
_exptl_absorpt_correction_T_max 0.7456
_exptl_absorpt_correction_T_min 0.6488
_exptl_absorpt_correction_type multi-scan
_exptl_absorpt_process_details SADABS
_exptl_crystal_colour colourless
_exptl_crystal_density_diffrn 1.432
_exptl_crystal_description block
_exptl_crystal_F_000 1248
_exptl_crystal_size_max 0.31
_exptl_crystal_size_mid 0.20
_exptl_crystal_size_min 0.10
_refine_diff_density_max 0.596
_refine_diff_density_min -0.333
_refine_diff_density_rms 0.064
_refine_ls_extinction_method none
_refine_ls_goodness_of_fit_ref 1.047
_refine_ls_hydrogen_treatment constr
_refine_ls_matrix_type full
_refine_ls_number_parameters 370
_refine_ls_number_reflns 6389
_refine_ls_number_restraints 0
_refine_ls_restrained_S_all 1.047
_refine_ls_R_factor_all 0.0996
_refine_ls_R_factor_gt 0.0632
_refine_ls_shift/su_max 0.001
_refine_ls_shift/su_mean 0.000
_refine_ls_structure_factor_coef Fsqd
_refine_ls_weighting_details 'calc w=1/[\s^2^(Fo^2^)+(0.0853P)^2^+2.2781P] where P=(Fo^2^+2Fc^2^)/3'
_refine_ls_weighting_scheme calc
_refine_ls_wR_factor_gt 0.1632
_refine_ls_wR_factor_ref 0.1845
_reflns_number_gt 4271
_reflns_number_total 6389
_reflns_threshold_expression >2sigma(I)
_cod_data_source_file ja205598k_si_078.cif
_cod_data_source_block xz078_0m
_cod_database_code 4106589

loop_
_symmetry_equiv_pos_as_xyz
'x, y, z'
'-x+1/2, y+1/2, -z+1/2'
'-x, -y, -z'
'x-1/2, -y-1/2, z-1/2'

loop_
_atom_site_label
_atom_site_type_symbol
_atom_site_fract_x
_atom_site_fract_y
_atom_site_fract_z
_atom_site_U_iso_or_equiv
_atom_site_adp_type
_atom_site_occupancy
_atom_site_symmetry_multiplicity
_atom_site_calc_flag
_atom_site_refinement_flags
B1 B -0.0358(3) 0.7041(2) 0.10351(19) 0.0337(7) Uani 1 1 d .
P1 P 0.34428(6) 0.66181(5) 0.17776(4) 0.02355(17) Uani 1 1 d .
F1 F -0.0706(3) 0.50149(17) 0.15829(18) 0.0897(9) Uani 1 1 d .
F2 F -0.1545(3) 0.4583(2) 0.2797(2) 0.1328(15) Uani 1 1 d .
F3 F -0.2072(2) 0.5925(3) 0.37343(18) 0.1330(16) Uani 1 1 d .
F4 F -0.1797(2) 0.7761(3) 0.34029(13) 0.0971(10) Uani 1 1 d .
F5 F -0.09518(18) 0.82203(15) 0.22018(11) 0.0544(5) Uani 1 1 d .
F6 F -0.02420(16) 0.91755(13) 0.08467(12) 0.0504(5) Uani 1 1 d .
F7 F -0.20333(19) 1.02394(14) 0.00381(13) 0.0581(6) Uani 1 1 d .
F8 F -0.42302(18) 0.94805(16) -0.06660(13) 0.0665(6) Uani 1 1 d .
F9 F -0.45489(15) 0.75958(16) -0.05766(11) 0.0577(6) Uani 1 1 d .
F10 F -0.27773(15) 0.65175(13) 0.02389(10) 0.0441(5) Uani 1 1 d .
C1 C -0.0814(2) 0.6655(2) 0.17978(18) 0.0398(7) Uani 1 1 d .
C2 C -0.0971(3) 0.5736(3) 0.2003(3) 0.0612(11) Uani 1 1 d .
C3 C -0.1393(4) 0.5488(4) 0.2644(3) 0.0794(15) Uani 1 1 d .
C4 C -0.1670(3) 0.6160(5) 0.3112(3) 0.0871(18) Uani 1 1 d .
C5 C -0.1524(3) 0.7081(4) 0.2950(2) 0.0663(12) Uani 1 1 d .
C6 C -0.1092(3) 0.7298(3) 0.23097(17) 0.0476(9) Uani 1 1 d .
C7 C -0.1399(2) 0.7780(2) 0.05809(15) 0.0299(6) Uani 1 1 d .
C8 C -0.1297(2) 0.8737(2) 0.05019(16) 0.0347(6) Uani 1 1 d .
C9 C -0.2215(3) 0.9316(2) 0.00967(18) 0.0403(7) Uani 1 1 d .
C10 C -0.3320(3) 0.8936(3) -0.02606(17) 0.0425(8) Uani 1 1 d .
C11 C -0.3482(2) 0.7988(2) -0.02134(16) 0.0388(7) Uani 1 1 d .
C12 C -0.2536(2) 0.7442(2) 0.02043(15) 0.0322(6) Uani 1 1 d .
C13 C -0.0128(3) 0.6254(2) 0.0411(2) 0.0461(8) Uani 1 1 d .
H13A H -0.0539 0.5660 0.0472 0.055 Uiso 1 1 calc R
H13B H -0.0449 0.6479 -0.0134 0.055 Uiso 1 1 calc R
C14 C 0.1243(3) 0.6103(3) 0.0591(2) 0.0507(9) Uani 1 1 d .
H14A H 0.1436 0.5427 0.0618 0.061 Uiso 1 1 calc R
H14B H 0.1568 0.6392 0.0179 0.061 Uiso 1 1 calc R
C15 C 0.1781(2) 0.6574(2) 0.13841(16) 0.0322(6) Uani 1 1 d .
H15A H 0.1511 0.6164 0.1764 0.039 Uiso 1 1 calc R
C16 C 0.1026(2) 0.7465(2) 0.13538(17) 0.0335(6) Uani 1 1 d .
H16A H 0.1205 0.7930 0.0985 0.040 Uiso 1 1 calc R
H16B H 0.1157 0.7753 0.1878 0.040 Uiso 1 1 calc R
C17 C 0.4070(3) 0.7665(2) 0.13796(18) 0.0367(7) Uani 1 1 d .
C18 C 0.3753(3) 0.8574(2) 0.1750(2) 0.0474(8) Uani 1 1 d .
H18A H 0.4032 0.9114 0.1504 0.071 Uiso 1 1 calc R
H18B H 0.4149 0.8573 0.2313 0.071 Uiso 1 1 calc R
H18C H 0.2875 0.8612 0.1669 0.071 Uiso 1 1 calc R
C19 C 0.5444(3) 0.7603(2) 0.1500(2) 0.0516(9) Uani 1 1 d .
H19A H 0.5726 0.8156 0.1272 0.077 Uiso 1 1 calc R
H19B H 0.5638 0.7037 0.1243 0.077 Uiso 1 1 calc R
H19C H 0.5844 0.7574 0.2062 0.077 Uiso 1 1 calc R
C20 C 0.3487(3) 0.7748(3) 0.0482(2) 0.0529(9) Uani 1 1 d .
H20A H 0.3867 0.8264 0.0269 0.079 Uiso 1 1 calc R
H20B H 0.2619 0.7870 0.0387 0.079 Uiso 1 1 calc R
H20C H 0.3608 0.7161 0.0225 0.079 Uiso 1 1 calc R
C21 C 0.3737(3) 0.6687(3) 0.28854(16) 0.0460(8) Uani 1 1 d .
C22 C 0.3476(4) 0.5750(3) 0.3217(2) 0.0726(13) Uani 1 1 d .
H22A H 0.3502 0.5825 0.3772 0.109 Uiso 1 1 calc R
H22B H 0.4086 0.5292 0.3164 0.109 Uiso 1 1 calc R
H22C H 0.2673 0.5530 0.2929 0.109 Uiso 1 1 calc R
C23 C 0.2891(3) 0.7403(3) 0.31301(18) 0.0525(9) Uani 1 1 d .
H23A H 0.3132 0.7479 0.3701 0.079 Uiso 1 1 calc R
H23B H 0.2056 0.7176 0.2965 0.079 Uiso 1 1 calc R
H23C H 0.2949 0.8007 0.2880 0.079 Uiso 1 1 calc R
C24 C 0.5049(3) 0.7016(3) 0.3289(2) 0.0683(12) Uani 1 1 d .
H24A H 0.5154 0.7060 0.3856 0.103 Uiso 1 1 calc R
H24B H 0.5190 0.7631 0.3084 0.103 Uiso 1 1 calc R
H24C H 0.5627 0.6563 0.3182 0.103 Uiso 1 1 calc R
C25 C 0.4111(3) 0.5489(2) 0.1509(2) 0.0447(8) Uani 1 1 d .
C26 C 0.5429(3) 0.5330(3) 0.2016(3) 0.0589(10) Uani 1 1 d .
H26A H 0.5731 0.4731 0.1874 0.088 Uiso 1 1 calc R
H26B H 0.5437 0.5319 0.2572 0.088 Uiso 1 1 calc R
H26C H 0.5947 0.5839 0.1923 0.088 Uiso 1 1 calc R
C27 C 0.4115(3) 0.5485(3) 0.0649(2) 0.0585(10) Uani 1 1 d .
H27A H 0.4361 0.4866 0.0509 0.088 Uiso 1 1 calc R
H27B H 0.4683 0.5958 0.0560 0.088 Uiso 1 1 calc R
H27C H 0.3301 0.5628 0.0325 0.088 Uiso 1 1 calc R
C28 C 0.3368(3) 0.4628(2) 0.1637(3) 0.0593(10) Uani 1 1 d .
H28A H 0.3583 0.4087 0.1361 0.089 Uiso 1 1 calc R
H28B H 0.2504 0.4762 0.1434 0.089 Uiso 1 1 calc R
H28C H 0.3546 0.4489 0.2198 0.089 Uiso 1 1 calc R

loop_
_atom_site_aniso_label
_atom_site_aniso_U_11
_atom_site_aniso_U_22
_atom_site_aniso_U_33
_atom_site_aniso_U_23
_atom_site_aniso_U_13
_atom_site_aniso_U_12
B1 0.0246(14) 0.0342(18) 0.0364(16) -0.0088(14) -0.0023(12) 0.0024(13)
P1 0.0219(3) 0.0245(4) 0.0251(3) 0.0025(3) 0.0077(2) 0.0035(3)
F1 0.0905(19) 0.0403(13) 0.127(2) 0.0118(14) 0.0090(16) 0.0037(12)
F2 0.078(2) 0.120(3) 0.184(4) 0.103(3) 0.006(2) -0.0144(18)
F3 0.0507(14) 0.260(4) 0.0875(19) 0.100(2) 0.0175(13) 0.009(2)
F4 0.0586(14) 0.195(3) 0.0358(11) -0.0007(15) 0.0094(10) 0.0375(17)
F5 0.0562(12) 0.0638(14) 0.0396(10) -0.0184(9) 0.0063(9) 0.0090(10)
F6 0.0377(10) 0.0373(10) 0.0682(13) -0.0097(9) -0.0003(9) -0.0052(8)
F7 0.0618(13) 0.0410(12) 0.0716(14) 0.0120(10) 0.0176(11) 0.0102(10)
F8 0.0455(11) 0.0809(16) 0.0674(14) 0.0349(12) 0.0045(10) 0.0212(11)
F9 0.0247(9) 0.0895(16) 0.0499(11) 0.0143(10) -0.0061(8) -0.0054(9)
F10 0.0304(9) 0.0473(11) 0.0480(10) -0.0018(8) -0.0011(7) -0.0095(8)
C1 0.0247(13) 0.0457(18) 0.0394(15) 0.0061(14) -0.0084(11) 0.0026(13)
C2 0.0384(18) 0.058(3) 0.078(3) 0.023(2) -0.0022(17) 0.0048(17)
C3 0.038(2) 0.089(4) 0.098(4) 0.058(3) -0.005(2) -0.002(2)
C4 0.0294(18) 0.158(6) 0.067(3) 0.063(3) 0.0007(18) 0.006(3)
C5 0.0290(17) 0.126(4) 0.0372(18) 0.008(2) -0.0039(13) 0.014(2)
C6 0.0286(15) 0.076(3) 0.0303(15) 0.0054(16) -0.0053(12) 0.0075(16)
C7 0.0248(13) 0.0398(17) 0.0245(12) -0.0055(11) 0.0053(10) 0.0010(11)
C8 0.0299(14) 0.0406(17) 0.0334(14) -0.0073(12) 0.0078(11) -0.0024(12)
C9 0.0441(17) 0.0406(18) 0.0382(16) 0.0058(13) 0.0144(13) 0.0089(14)
C10 0.0311(15) 0.063(2) 0.0333(15) 0.0165(14) 0.0080(12) 0.0121(14)
C11 0.0231(13) 0.064(2) 0.0284(14) 0.0073(14) 0.0044(10) -0.0022(13)
C12 0.0266(13) 0.0434(18) 0.0257(13) 0.0005(12) 0.0050(10) -0.0030(12)
C13 0.0327(15) 0.0470(19) 0.0503(18) -0.0226(15) -0.0037(13) 0.0035(14)
C14 0.0389(17) 0.053(2) 0.056(2) -0.0275(17) 0.0031(14) 0.0038(15)
C15 0.0237(12) 0.0350(16) 0.0356(14) -0.0070(12) 0.0037(10) 0.0009(11)
C16 0.0262(13) 0.0351(16) 0.0358(14) -0.0083(12) 0.0020(11) 0.0036(12)
C17 0.0362(15) 0.0303(16) 0.0482(17) 0.0088(13) 0.0193(13) 0.0031(12)
C18 0.055(2) 0.0278(17) 0.060(2) 0.0010(14) 0.0167(16) -0.0038(14)
C19 0.0448(19) 0.043(2) 0.075(2) 0.0027(17) 0.0299(17) -0.0065(15)
C20 0.068(2) 0.053(2) 0.0443(18) 0.0166(16) 0.0267(17) 0.0108(18)
C21 0.0329(15) 0.080(3) 0.0241(13) 0.0153(15) 0.0062(11) 0.0160(16)
C22 0.086(3) 0.086(3) 0.058(2) 0.043(2) 0.040(2) 0.033(2)
C23 0.0477(19) 0.082(3) 0.0291(15) -0.0089(16) 0.0134(13) 0.0041(18)
C24 0.0399(19) 0.119(4) 0.0393(18) -0.008(2) -0.0014(15) 0.019(2)
C25 0.0314(15) 0.0320(17) 0.074(2) -0.0066(15) 0.0187(15) 0.0063(13)
C26 0.0413(19) 0.047(2) 0.090(3) 0.0042(19) 0.0195(18) 0.0168(16)
C27 0.058(2) 0.049(2) 0.080(3) -0.0259(19) 0.039(2) -0.0059(17)
C28 0.060(2) 0.0273(17) 0.091(3) 0.0022(18) 0.021(2) 0.0053(16)

loop_
_atom_type_symbol
_atom_type_description
_atom_type_scat_dispersion_real
_atom_type_scat_dispersion_imag
_atom_type_scat_source
C C 0.0033 0.0016 'International Tables Vol C Tables 4.2.6.8 and 6.1.1.4'
H H 0.0000 0.0000 'International Tables Vol C Tables 4.2.6.8 and 6.1.1.4'
B B 0.0013 0.0007 'International Tables Vol C Tables 4.2.6.8 and 6.1.1.4'
F F 0.0171 0.0103 'International Tables Vol C Tables 4.2.6.8 and 6.1.1.4'
P P 0.1023 0.0942 'International Tables Vol C Tables 4.2.6.8 and 6.1.1.4'

loop_
_geom_angle_atom_site_label_1
_geom_angle_atom_site_label_2
_geom_angle_atom_site_label_3
_geom_angle
C7 B1 C13 109.6(2)
C7 B1 C16 116.2(3)
C13 B1 C16 99.8(2)
C7 B1 C1 105.6(2)
C13 B1 C1 117.3(3)
C16 B1 C1 108.8(2)
C15 P1 C17 110.14(13)
C15 P1 C25 108.68(13)
C17 P1 C25 111.32(14)
C15 P1 C21 106.04(13)
C17 P1 C21 111.33(15)
C25 P1 C21 109.16(16)
C6 C1 C2 112.8(3)
C6 C1 B1 119.1(3)
C2 C1 B1 128.1(3)
F1 C2 C1 120.9(4)
F1 C2 C3 115.6(4)
C1 C2 C3 123.5(5)
F2 C3 C4 119.6(5)
F2 C3 C2 120.1(6)
C4 C3 C2 120.3(4)
F3 C4 C3 120.5(6)
F3 C4 C5 120.1(6)
C3 C4 C5 119.4(4)
F4 C5 C4 120.6(4)
F4 C5 C6 120.9(5)
C4 C5 C6 118.5(4)
F5 C6 C1 120.0(3)
F5 C6 C5 114.6(4)
C1 C6 C5 125.4(4)
C8 C7 C12 113.0(3)
C8 C7 B1 128.1(2)
C12 C7 B1 118.9(3)
F6 C8 C7 120.0(3)
F6 C8 C9 115.2(3)
C7 C8 C9 124.8(3)
F7 C9 C10 119.8(3)
F7 C9 C8 120.9(3)
C10 C9 C8 119.3(3)
F8 C10 C9 120.7(3)
F8 C10 C11 120.2(3)
C9 C10 C11 119.1(3)
F9 C11 C10 120.1(3)
F9 C11 C12 120.6(3)
C10 C11 C12 119.3(3)
F10 C12 C11 115.7(2)
F10 C12 C7 119.7(2)
C11 C12 C7 124.6(3)
C14 C13 B1 107.0(2)
C14 C13 H13A 110.3
B1 C13 H13A 110.3
C14 C13 H13B 110.3
B1 C13 H13B 110.3
H13A C13 H13B 108.6
C15 C14 C13 105.9(2)
C15 C14 H14A 110.6
C13 C14 H14A 110.6
C15 C14 H14B 110.6
C13 C14 H14B 110.6
H14A C14 H14B 108.7
C16 C15 C14 104.1(2)
C16 C15 P1 120.11(19)
C14 C15 P1 119.2(2)
C16 C15 H15A 103.7
C14 C15 H15A 103.7
P1 C15 H15A 103.7
C15 C16 B1 101.0(2)
C15 C16 H16A 111.6
B1 C16 H16A 111.6
C15 C16 H16B 111.6
B1 C16 H16B 111.6
H16A C16 H16B 109.4
C19 C17 C18 109.8(3)
C19 C17 C20 107.2(3)
C18 C17 C20 106.5(3)
C19 C17 P1 112.4(2)
C18 C17 P1 110.8(2)
C20 C17 P1 109.8(2)
C17 C18 H18A 109.5
C17 C18 H18B 109.5
H18A C18 H18B 109.5
C17 C18 H18C 109.5
H18A C18 H18C 109.5
H18B C18 H18C 109.5
C17 C19 H19A 109.5
C17 C19 H19B 109.5
H19A C19 H19B 109.5
C17 C19 H19C 109.5
H19A C19 H19C 109.5
H19B C19 H19C 109.5
C17 C20 H20A 109.5
C17 C20 H20B 109.5
H20A C20 H20B 109.5
C17 C20 H20C 109.5
H20A C20 H20C 109.5
H20B C20 H20C 109.5
C22 C21 C23 105.8(3)
C22 C21 C24 110.5(3)
C23 C21 C24 105.8(3)
C22 C21 P1 110.6(3)
C23 C21 P1 111.59(19)
C24 C21 P1 112.1(2)
C21 C22 H22A 109.5
C21 C22 H22B 109.5
H22A C22 H22B 109.5
C21 C22 H22C 109.5
H22A C22 H22C 109.5
H22B C22 H22C 109.5
C21 C23 H23A 109.5
C21 C23 H23B 109.5
H23A C23 H23B 109.5
C21 C23 H23C 109.5
H23A C23 H23C 109.5
H23B C23 H23C 109.5
C21 C24 H24A 109.5
C21 C24 H24B 109.5
H24A C24 H24B 109.5
C21 C24 H24C 109.5
H24A C24 H24C 109.5
H24B C24 H24C 109.5
C27 C25 C28 106.8(3)
C27 C25 C26 108.6(3)
C28 C25 C26 106.7(3)
C27 C25 P1 111.1(2)
C28 C25 P1 111.3(2)
C26 C25 P1 111.9(2)
C25 C26 H26A 109.5
C25 C26 H26B 109.5
H26A C26 H26B 109.5
C25 C26 H26C 109.5
H26A C26 H26C 109.5
H26B C26 H26C 109.5
C25 C27 H27A 109.5
C25 C27 H27B 109.5
H27A C27 H27B 109.5
C25 C27 H27C 109.5
H27A C27 H27C 109.5
H27B C27 H27C 109.5
C25 C28 H28A 109.5
C25 C28 H28B 109.5
H28A C28 H28B 109.5
C25 C28 H28C 109.5
H28A C28 H28C 109.5
H28B C28 H28C 109.5

loop_
_geom_bond_atom_site_label_1
_geom_bond_atom_site_label_2
_geom_bond_distance
B1 C7 1.638(4)
B1 C13 1.644(4)
B1 C16 1.653(4)
B1 C1 1.663(5)
P1 C15 1.850(3)
P1 C17 1.875(3)
P1 C25 1.899(3)
P1 C21 1.902(3)
F1 C2 1.350(5)
F2 C3 1.340(5)
F3 C4 1.342(5)
F4 C5 1.347(5)
F5 C6 1.347(4)
F6 C8 1.356(3)
F7 C9 1.344(4)
F8 C10 1.347(3)
F9 C11 1.345(3)
F10 C12 1.354(3)
C1 C6 1.384(5)
C1 C2 1.387(5)
C2 C3 1.389(7)
C3 C4 1.359(8)
C4 C5 1.365(7)
C5 C6 1.385(5)
C7 C8 1.382(4)
C7 C12 1.386(4)
C8 C9 1.382(4)
C9 C10 1.370(4)
C10 C11 1.373(5)
C11 C12 1.382(4)
C13 C14 1.534(4)
C13 H13A 0.9900
C13 H13B 0.9900
C14 C15 1.533(4)
C14 H14A 0.9900
C14 H14B 0.9900
C15 C16 1.532(4)
C15 H15A 1.0000
C16 H16A 0.9900
C16 H16B 0.9900
C17 C19 1.536(4)
C17 C18 1.539(4)
C17 C20 1.558(4)
C18 H18A 0.9800
C18 H18B 0.9800
C18 H18C 0.9800
C19 H19A 0.9800
C19 H19B 0.9800
C19 H19C 0.9800
C20 H20A 0.9800
C20 H20B 0.9800
C20 H20C 0.9800
C21 C22 1.522(5)
C21 C23 1.546(5)
C21 C24 1.559(5)
C22 H22A 0.9800
C22 H22B 0.9800
C22 H22C 0.9800
C23 H23A 0.9800
C23 H23B 0.9800
C23 H23C 0.9800
C24 H24A 0.9800
C24 H24B 0.9800
C24 H24C 0.9800
C25 C27 1.521(5)
C25 C28 1.546(5)
C25 C26 1.558(5)
C26 H26A 0.9800
C26 H26B 0.9800
C26 H26C 0.9800
C27 H27A 0.9800
C27 H27B 0.9800
C27 H27C 0.9800
C28 H28A 0.9800
C28 H28B 0.9800
C28 H28C 0.9800
